data_7210512
loop_
_publ_author_name
'Dechambenoit, Pierre'
'Ferlay, Sylvie'
'Kyritsakas, Nathalie'
'Hosseini, Mir Wais'

_publ_section_title
;
 Molecular tectonics: control of packing of luminescent networks formed
 upon combining bisamidinium tectons with dicyanometallates
;
_journal_issue 6
_journal_name_full CrystEngComm
_journal_page_first 1922
_journal_paper_doi 10.1039/c0ce00607f
_journal_volume 13
_journal_year 2011
_chemical_formula_moiety ' C38 H68 N4, 2(C2 Ag N2)'
_chemical_formula_sum 'C42 H68 Ag2 N8'
_chemical_formula_weight 900.78
_chemical_name_systematic
;
?
;
_space_group_IT_number 2
_symmetry_cell_setting triclinic
_symmetry_space_group_name_Hall '-P 1'
_symmetry_space_group_name_H-M 'P -1'
_atom_sites_solution_hydrogens geom
_atom_sites_solution_primary direct
_atom_sites_solution_secondary difmap
_audit_creation_method SHELXL-97
_cell_angle_alpha 90.224(2)
_cell_angle_beta 95.777(2)
_cell_angle_gamma 98.978(2)
_cell_formula_units_Z 1
_cell_length_a 6.4924(4)
_cell_length_b 13.0691(8)
_cell_length_c 13.8015(7)
_cell_measurement_reflns_used 2870
_cell_measurement_temperature 173(2)
_cell_measurement_theta_max 24.36
_cell_measurement_theta_min 2.97
_cell_volume 1150.60(12)
_computing_cell_refinement 'Bruker SMART'
_computing_data_collection 'Bruker SMART'
_computing_data_reduction 'Bruker SAINT'
_computing_molecular_graphics 'Bruker SHELXTL'
_computing_publication_material 'Bruker SHELXTL'
_computing_structure_refinement 'SHELXL-97 (Sheldrick, 1997)'
_computing_structure_solution 'SHELXS-97 (Sheldrick, 1990)'
_diffrn_ambient_temperature 173(2)
_diffrn_measured_fraction_theta_full 0.989
_diffrn_measured_fraction_theta_max 0.989
_diffrn_measurement_device_type 'CCD area detector'
_diffrn_measurement_method 'phi and omega scans'
_diffrn_radiation_monochromator graphite
_diffrn_radiation_source 'fine-focus sealed tube'
_diffrn_radiation_type MoK\a
_diffrn_radiation_wavelength 0.71073
_diffrn_reflns_av_R_equivalents 0.0322
_diffrn_reflns_av_sigmaI/netI 0.0570
_diffrn_reflns_limit_h_max 6
_diffrn_reflns_limit_h_min -8
_diffrn_reflns_limit_k_max 16
_diffrn_reflns_limit_k_min -16
_diffrn_reflns_limit_l_max 17
_diffrn_reflns_limit_l_min -14
_diffrn_reflns_number 9194
_diffrn_reflns_theta_full 27.52
_diffrn_reflns_theta_max 27.52
_diffrn_reflns_theta_min 2.97
_exptl_absorpt_coefficient_mu 0.887
_exptl_absorpt_correction_T_max 0.9739
_exptl_absorpt_correction_T_min 0.9654
_exptl_absorpt_correction_type multi-scan
_exptl_absorpt_process_details sadabs
_exptl_crystal_colour colorless
_exptl_crystal_density_diffrn 1.300
_exptl_crystal_density_meas ?
_exptl_crystal_density_method 'not measured'
_exptl_crystal_description prism
_exptl_crystal_F_000 470
_exptl_crystal_size_max 0.04
_exptl_crystal_size_mid 0.04
_exptl_crystal_size_min 0.03
_refine_diff_density_max 0.702
_refine_diff_density_min -0.401
_refine_diff_density_rms 0.081
_refine_ls_extinction_method none
_refine_ls_goodness_of_fit_ref 1.028
_refine_ls_hydrogen_treatment riding
_refine_ls_matrix_type full
_refine_ls_number_parameters 237
_refine_ls_number_reflns 5244
_refine_ls_number_restraints 0
_refine_ls_restrained_S_all 1.028
_refine_ls_R_factor_all 0.0594
_refine_ls_R_factor_gt 0.0393
_refine_ls_shift/su_max 0.001
_refine_ls_shift/su_mean 0.000
_refine_ls_structure_factor_coef Fsqd
_refine_ls_weighting_details 'calc w=1/[\s^2^(Fo^2^)+(0.0520P)^2^+0.0252P] where P=(Fo^2^+2Fc^2^)/3'
_refine_ls_weighting_scheme calc
_refine_ls_wR_factor_gt 0.0959
_refine_ls_wR_factor_ref 0.1032
_reflns_number_gt 3968
_reflns_number_total 5244
_reflns_threshold_expression >2sigma(I)
_cod_data_source_file c0ce00607f.txt
_cod_data_source_block e393b
_cod_depositor_comments
;
The following automatic conversions were performed:

'_symmetry_cell_setting' value 'Triclinic' changed to 'triclinic'
according to the built-in table from CIF Core dictionary named
'cif_core.dic' version 2.4.1 from 2010-06-29.

Automatic conversion script
Id: cif_fix_values 1891 2012-01-12 08:04:46Z andrius 

The following automatic conversions were performed:

'_exptl_crystal_density_meas' value 'none' was changed to '?' - the
value is perceived as not measured.

Automatic conversion script
Id: cif_fix_values 3008 2015-01-20 13:52:24Z robertas 
;
_cod_original_sg_symbol_H-M P-1
_cod_database_code 7210512

loop_
_symmetry_equiv_pos_as_xyz
'x, y, z'
'-x, -y, -z'

loop_
_atom_site_label
_atom_site_type_symbol
_atom_site_fract_x
_atom_site_fract_y
_atom_site_fract_z
_atom_site_U_iso_or_equiv
_atom_site_adp_type
_atom_site_occupancy
_atom_site_symmetry_multiplicity
_atom_site_calc_flag
_atom_site_refinement_flags
C1 C -0.1451(4) 0.09914(19) 0.40762(17) 0.0237(5) Uani 1 1 d .
N1 N -0.0342(3) 0.04252(16) 0.36044(15) 0.0259(5) Uani 1 1 d .
H1 H -0.0671 -0.0254 0.3606 0.031 Uiso 1 1 calc R
C2 C 0.1415(4) 0.0886(2) 0.3078(2) 0.0286(6) Uani 1 1 d .
H2A H 0.1491 0.0444 0.2502 0.034 Uiso 1 1 calc R
H2B H 0.2741 0.0911 0.3506 0.034 Uiso 1 1 calc R
C3 C 0.1178(4) 0.19838(19) 0.27448(18) 0.0245(5) Uani 1 1 d .
C4 C 0.0779(4) 0.2571(2) 0.36584(19) 0.0264(5) Uani 1 1 d .
H4A H 0.2047 0.2653 0.4132 0.032 Uiso 1 1 calc R
H4B H 0.0483 0.3269 0.3478 0.032 Uiso 1 1 calc R
N2 N -0.0998(3) 0.20028(16) 0.41039(15) 0.0252(5) Uani 1 1 d .
H2 H -0.1799 0.2358 0.4404 0.030 Uiso 1 1 calc R
C5 C -0.0692(4) 0.1981(2) 0.19605(18) 0.0257(5) Uani 1 1 d .
H5A H -0.1989 0.1705 0.2255 0.031 Uiso 1 1 calc R
H5B H -0.0778 0.2709 0.1788 0.031 Uiso 1 1 calc R
C6 C -0.0672(5) 0.1368(2) 0.1022(2) 0.0374(7) Uani 1 1 d .
H6A H 0.0654 0.1604 0.0735 0.045 Uiso 1 1 calc R
H6B H -0.0731 0.0625 0.1171 0.045 Uiso 1 1 calc R
C7 C -0.2512(5) 0.1502(2) 0.0285(2) 0.0384(7) Uani 1 1 d .
H7A H -0.2417 0.2244 0.0121 0.046 Uiso 1 1 calc R
H7B H -0.3832 0.1297 0.0587 0.046 Uiso 1 1 calc R
C8 C -0.2600(5) 0.0866(3) -0.0651(2) 0.0516(8) Uani 1 1 d .
H8A H -0.2796 0.0122 -0.0492 0.062 Uiso 1 1 calc R
H8B H -0.1241 0.1035 -0.0927 0.062 Uiso 1 1 calc R
C9 C -0.4376(7) 0.1056(3) -0.1431(3) 0.0645(11) Uani 1 1 d .
H9A H -0.4617 0.0493 -0.1930 0.077 Uiso 1 1 calc R
H9B H -0.5690 0.1052 -0.1123 0.077 Uiso 1 1 calc R
C10 C -0.3806(7) 0.2076(4) -0.1904(3) 0.0768(13) Uani 1 1 d .
H10A H -0.3616 0.2634 -0.1412 0.115 Uiso 1 1 calc R
H10B H -0.4929 0.2180 -0.2406 0.115 Uiso 1 1 calc R
H10C H -0.2499 0.2080 -0.2203 0.115 Uiso 1 1 calc R
C11 C 0.3283(4) 0.2477(2) 0.23994(19) 0.0281(6) Uani 1 1 d .
H11A H 0.4405 0.2429 0.2931 0.034 Uiso 1 1 calc R
H11B H 0.3560 0.2061 0.1840 0.034 Uiso 1 1 calc R
C12 C 0.3444(4) 0.3608(2) 0.2096(2) 0.0341(6) Uani 1 1 d .
H12A H 0.2337 0.3668 0.1561 0.041 Uiso 1 1 calc R
H12B H 0.3204 0.4037 0.2654 0.041 Uiso 1 1 calc R
C13 C 0.5573(4) 0.4017(2) 0.1760(2) 0.0357(7) Uani 1 1 d .
H13A H 0.6675 0.3935 0.2292 0.043 Uiso 1 1 calc R
H13B H 0.5794 0.3590 0.1197 0.043 Uiso 1 1 calc R
C14 C 0.5825(5) 0.5142(2) 0.1470(2) 0.0421(7) Uani 1 1 d .
H14A H 0.5631 0.5572 0.2036 0.051 Uiso 1 1 calc R
H14B H 0.4713 0.5228 0.0944 0.051 Uiso 1 1 calc R
C15 C 0.7954(6) 0.5535(3) 0.1120(3) 0.0618(10) Uani 1 1 d .
H15A H 0.9066 0.5473 0.1653 0.074 Uiso 1 1 calc R
H15B H 0.8169 0.5093 0.0567 0.074 Uiso 1 1 calc R
C16 C 0.8159(7) 0.6648(4) 0.0804(3) 0.0868(16) Uani 1 1 d .
H16A H 0.7053 0.6717 0.0282 0.130 Uiso 1 1 calc R
H16B H 0.9533 0.6854 0.0566 0.130 Uiso 1 1 calc R
H16C H 0.8026 0.7094 0.1359 0.130 Uiso 1 1 calc R
C17 C -0.3270(4) 0.04760(19) 0.45550(18) 0.0229(5) Uani 1 1 d .
C18 C -0.4344(4) -0.0488(2) 0.42196(18) 0.0241(5) Uani 1 1 d .
H18 H -0.3897 -0.0820 0.3683 0.029 Uiso 1 1 calc R
C19 C -0.3952(4) 0.09642(19) 0.53410(18) 0.0246(5) Uani 1 1 d .
H19 H -0.3241 0.1624 0.5572 0.029 Uiso 1 1 calc R
Ag1 Ag 0.21934(4) 0.413490(17) 0.592162(17) 0.04461(11) Uani 1 1 d .
C20 C 0.1320(5) 0.2629(2) 0.6336(2) 0.0378(7) Uani 1 1 d .
N3 N 0.0826(4) 0.17866(19) 0.6529(2) 0.0407(6) Uani 1 1 d .
C21 C 0.3005(5) 0.5649(2) 0.5538(2) 0.0403(7) Uani 1 1 d .
N4 N 0.3427(4) 0.6500(2) 0.5349(2) 0.0460(7) Uani 1 1 d .

loop_
_atom_site_aniso_label
_atom_site_aniso_U_11
_atom_site_aniso_U_22
_atom_site_aniso_U_33
_atom_site_aniso_U_23
_atom_site_aniso_U_13
_atom_site_aniso_U_12
C1 0.0236(12) 0.0243(13) 0.0217(12) 0.0060(10) -0.0044(10) 0.0032(10)
N1 0.0235(11) 0.0208(11) 0.0340(12) 0.0044(9) 0.0031(9) 0.0050(8)
C2 0.0241(13) 0.0302(14) 0.0325(14) 0.0065(11) 0.0028(11) 0.0074(11)
C3 0.0231(13) 0.0242(13) 0.0263(13) 0.0016(10) 0.0004(10) 0.0052(10)
C4 0.0264(13) 0.0243(13) 0.0276(13) 0.0024(10) 0.0051(11) -0.0001(10)
N2 0.0249(11) 0.0251(11) 0.0256(11) 0.0009(9) 0.0048(9) 0.0025(9)
C5 0.0243(13) 0.0289(13) 0.0257(13) 0.0033(10) 0.0025(10) 0.0101(10)
C6 0.0368(16) 0.0421(17) 0.0350(15) -0.0024(13) -0.0037(12) 0.0164(13)
C7 0.0381(16) 0.0479(18) 0.0305(15) -0.0036(13) -0.0041(12) 0.0154(13)
C8 0.054(2) 0.058(2) 0.0443(18) -0.0084(16) -0.0058(15) 0.0203(17)
C9 0.087(3) 0.073(3) 0.0345(19) -0.0129(18) -0.0147(18) 0.032(2)
C10 0.077(3) 0.088(3) 0.061(3) -0.008(2) -0.018(2) 0.016(3)
C11 0.0230(13) 0.0309(14) 0.0309(14) 0.0040(11) 0.0038(11) 0.0047(11)
C12 0.0298(14) 0.0336(15) 0.0400(16) 0.0081(12) 0.0089(12) 0.0043(12)
C13 0.0302(14) 0.0386(16) 0.0389(16) 0.0050(13) 0.0104(13) 0.0026(12)
C14 0.0392(16) 0.0438(18) 0.0408(17) 0.0084(14) 0.0067(14) -0.0033(14)
C15 0.054(2) 0.065(2) 0.060(2) 0.0109(19) 0.0142(19) -0.0154(19)
C16 0.086(3) 0.091(3) 0.069(3) 0.025(2) 0.010(2) -0.035(3)
C17 0.0201(12) 0.0246(13) 0.0234(12) 0.0050(10) -0.0031(10) 0.0048(10)
C18 0.0235(12) 0.0262(13) 0.0228(12) 0.0031(10) 0.0001(10) 0.0055(10)
C19 0.0229(12) 0.0204(12) 0.0281(13) 0.0011(10) -0.0052(10) 0.0013(10)
Ag1 0.06191(19) 0.02507(13) 0.04392(16) 0.00043(9) -0.00295(11) 0.00312(10)
C20 0.0383(16) 0.0299(16) 0.0426(17) -0.0028(13) -0.0070(13) 0.0049(12)
N3 0.0359(13) 0.0310(14) 0.0546(16) 0.0014(12) -0.0016(12) 0.0073(11)
C21 0.0469(18) 0.0297(16) 0.0462(18) -0.0015(13) 0.0060(14) 0.0118(13)
N4 0.0535(16) 0.0317(15) 0.0558(17) 0.0021(12) 0.0102(14) 0.0134(12)

loop_
_atom_type_symbol
_atom_type_description
_atom_type_scat_dispersion_real
_atom_type_scat_dispersion_imag
_atom_type_scat_source
C C 0.0033 0.0016 'International Tables Vol C Tables 4.2.6.8 and 6.1.1.4'
Ag Ag -0.8971 1.1015 'International Tables Vol C Tables 4.2.6.8 and 6.1.1.4'
N N 0.0061 0.0033 'International Tables Vol C Tables 4.2.6.8 and 6.1.1.4'
H H 0.0000 0.0000 'International Tables Vol C Tables 4.2.6.8 and 6.1.1.4'

loop_
_geom_angle_atom_site_label_1
_geom_angle_atom_site_label_2
_geom_angle_atom_site_label_3
_geom_angle
_geom_angle_site_symmetry_1
N2 C1 N1 120.8(2) .
N2 C1 C17 119.5(2) .
N1 C1 C17 119.6(2) .
C1 N1 C2 122.5(2) .
C1 N1 H1 118.8 .
C2 N1 H1 118.8 .
N1 C2 C3 111.6(2) .
N1 C2 H2A 109.3 .
C3 C2 H2A 109.3 .
N1 C2 H2B 109.3 .
C3 C2 H2B 109.3 .
H2A C2 H2B 108.0 .
C2 C3 C4 105.7(2) .
C2 C3 C11 107.3(2) .
C4 C3 C11 109.4(2) .
C2 C3 C5 111.9(2) .
C4 C3 C5 109.2(2) .
C11 C3 C5 113.0(2) .
N2 C4 C3 110.2(2) .
N2 C4 H4A 109.6 .
C3 C4 H4A 109.6 .
N2 C4 H4B 109.6 .
C3 C4 H4B 109.6 .
H4A C4 H4B 108.1 .
C1 N2 C4 123.0(2) .
C1 N2 H2 118.5 .
C4 N2 H2 118.5 .
C6 C5 C3 117.3(2) .
C6 C5 H5A 108.0 .
C3 C5 H5A 108.0 .
C6 C5 H5B 108.0 .
C3 C5 H5B 108.0 .
H5A C5 H5B 107.2 .
C7 C6 C5 111.7(2) .
C7 C6 H6A 109.3 .
C5 C6 H6A 109.3 .
C7 C6 H6B 109.3 .
C5 C6 H6B 109.3 .
H6A C6 H6B 107.9 .
C6 C7 C8 113.3(3) .
C6 C7 H7A 108.9 .
C8 C7 H7A 108.9 .
C6 C7 H7B 108.9 .
C8 C7 H7B 108.9 .
H7A C7 H7B 107.7 .
C7 C8 C9 113.6(3) .
C7 C8 H8A 108.8 .
C9 C8 H8A 108.8 .
C7 C8 H8B 108.8 .
C9 C8 H8B 108.8 .
H8A C8 H8B 107.7 .
C10 C9 C8 110.3(3) .
C10 C9 H9A 109.6 .
C8 C9 H9A 109.6 .
C10 C9 H9B 109.6 .
C8 C9 H9B 109.6 .
H9A C9 H9B 108.1 .
C9 C10 H10A 109.5 .
C9 C10 H10B 109.5 .
H10A C10 H10B 109.5 .
C9 C10 H10C 109.5 .
H10A C10 H10C 109.5 .
H10B C10 H10C 109.5 .
C12 C11 C3 116.2(2) .
C12 C11 H11A 108.2 .
C3 C11 H11A 108.2 .
C12 C11 H11B 108.2 .
C3 C11 H11B 108.2 .
H11A C11 H11B 107.4 .
C13 C12 C11 112.0(2) .
C13 C12 H12A 109.2 .
C11 C12 H12A 109.2 .
C13 C12 H12B 109.2 .
C11 C12 H12B 109.2 .
H12A C12 H12B 107.9 .
C14 C13 C12 113.9(2) .
C14 C13 H13A 108.8 .
C12 C13 H13A 108.8 .
C14 C13 H13B 108.8 .
C12 C13 H13B 108.8 .
H13A C13 H13B 107.7 .
C13 C14 C15 113.3(3) .
C13 C14 H14A 108.9 .
C15 C14 H14A 108.9 .
C13 C14 H14B 108.9 .
C15 C14 H14B 108.9 .
H14A C14 H14B 107.7 .
C16 C15 C14 112.7(3) .
C16 C15 H15A 109.0 .
C14 C15 H15A 109.0 .
C16 C15 H15B 109.0 .
C14 C15 H15B 109.0 .
H15A C15 H15B 107.8 .
C15 C16 H16A 109.5 .
C15 C16 H16B 109.5 .
H16A C16 H16B 109.5 .
C15 C16 H16C 109.5 .
H16A C16 H16C 109.5 .
H16B C16 H16C 109.5 .
C18 C17 C19 119.2(2) .
C18 C17 C1 120.7(2) .
C19 C17 C1 120.1(2) .
C19 C18 C17 120.7(2) 2_456
C19 C18 H18 119.6 2_456
C17 C18 H18 119.6 .
C18 C19 C17 120.0(2) 2_456
C18 C19 H19 120.0 2_456
C17 C19 H19 120.0 .
C21 Ag1 C20 178.26(12) .
N3 C20 Ag1 177.5(3) .
N4 C21 Ag1 177.9(3) .

loop_
_geom_bond_atom_site_label_1
_geom_bond_atom_site_label_2
_geom_bond_distance
_geom_bond_site_symmetry_2
C1 N2 1.308(3) .
C1 N1 1.322(3) .
C1 C17 1.482(3) .
N1 C2 1.465(3) .
N1 H1 0.8800 .
C2 C3 1.535(4) .
C2 H2A 0.9900 .
C2 H2B 0.9900 .
C3 C4 1.538(3) .
C3 C11 1.539(3) .
C3 C5 1.543(3) .
C4 N2 1.463(3) .
C4 H4A 0.9900 .
C4 H4B 0.9900 .
N2 H2 0.8800 .
C5 C6 1.523(4) .
C5 H5A 0.9900 .
C5 H5B 0.9900 .
C6 C7 1.521(4) .
C6 H6A 0.9900 .
C6 H6B 0.9900 .
C7 C8 1.525(4) .
C7 H7A 0.9900 .
C7 H7B 0.9900 .
C8 C9 1.547(5) .
C8 H8A 0.9900 .
C8 H8B 0.9900 .
C9 C10 1.496(6) .
C9 H9A 0.9900 .
C9 H9B 0.9900 .
C10 H10A 0.9800 .
C10 H10B 0.9800 .
C10 H10C 0.9800 .
C11 C12 1.528(4) .
C11 H11A 0.9900 .
C11 H11B 0.9900 .
C12 C13 1.520(4) .
C12 H12A 0.9900 .
C12 H12B 0.9900 .
C13 C14 1.514(4) .
C13 H13A 0.9900 .
C13 H13B 0.9900 .
C14 C15 1.524(4) .
C14 H14A 0.9900 .
C14 H14B 0.9900 .
C15 C16 1.509(6) .
C15 H15A 0.9900 .
C15 H15B 0.9900 .
C16 H16A 0.9800 .
C16 H16B 0.9800 .
C16 H16C 0.9800 .
C17 C18 1.394(3) .
C17 C19 1.400(4) .
C18 C19 1.379(4) 2_456
C18 H18 0.9500 .
C19 C18 1.379(4) 2_456
C19 H19 0.9500 .
Ag1 C21 2.053(3) .
Ag1 C20 2.061(3) .
C20 N3 1.138(4) .
C21 N4 1.140(4) .
